data_4329795
loop_
_publ_author_name
'Ganna A. Senchyk'
'Valeriy O. Bukhan'ko'
'Andrey B. Lysenko'
'Harald Krautscheid'
'Eduard B. Rusanov'
'Alexandr N. Chernega'
'Miroslaw Karbowiak'
'Konstantin V. Domasevitch'

_publ_contact_author
;
        Andrey B. Lysenko
        Inorganic Chemistry Department
        Kiev Shevchenko University
        Volodimirska Str. 64
        01033 Kiev
        Ukraine
;
_publ_contact_author_email ab_lysenko@univ.kiev.ua
_publ_contact_author_fax +380(44)239-3306
_publ_section_title
;
 AgI/VV Heterobimetallic Frameworks Generated from Novel-Type
 {Ag(VO~2~F~2~)~2~(triazole)~4~} Secondary Building Blocks: A New Aspect
 in the Design of SVOF Hybrids
;
_journal_name_full 'Inorganic Chemistry'
_journal_page_first 8025
_journal_page_last 8033
_journal_paper_doi 10.1021/ic3000894
_journal_volume 51
_journal_year 2012
_chemical_formula_moiety '2(C14 H18 Ag F2 N6 O2 V), H2 O'
_chemical_formula_sum 'C28 H38 Ag2 F4 N12 O5 V2'
_chemical_formula_weight 1016.32
_chemical_name_systematic
;
Silver(I) Dioxodifluorovanadate(V) Complex with
1,3-bis(1,2,4-triazol-4-yl)adamantane, Semihydrate
;
_space_group_IT_number 2
_space_group_name_Hall '-P 1'
_symmetry_cell_setting triclinic
_symmetry_Int_Tables_number 2
_symmetry_space_group_name_Hall '-P 1'
_symmetry_space_group_name_H-M 'P -1'
_atom_sites_solution_hydrogens geom
_atom_sites_solution_primary direct
_atom_sites_solution_secondary difmap
_audit_creation_method SHELXL-97
_cell_angle_alpha 81.209(11)
_cell_angle_beta 76.684(11)
_cell_angle_gamma 80.201(11)
_cell_formula_units_Z 1
_cell_length_a 7.1282(7)
_cell_length_b 10.3660(10)
_cell_length_c 12.1661(12)
_cell_measurement_reflns_used 8000
_cell_measurement_temperature 213(2)
_cell_measurement_theta_max 27.88
_cell_measurement_theta_min 6.88
_cell_volume 855.96(15)
_computing_cell_refinement 'IPDS Software (Stoe & Cie, 2000)'
_computing_data_collection 'IPDS Software (Stoe & Cie, 2000)'
_computing_data_reduction 'IPDS Software (Stoe & Cie, 2000)'
_computing_molecular_graphics 'Diamond 2.1e (Brandenburg, 1999)'
_computing_publication_material 'WinGX 1.70.01 (Farrugia, 1999)'
_computing_structure_refinement 'SHELXL-97 (Sheldrick, 2008)'
_computing_structure_solution 'SHELXS-97 (Sheldrick, 2008)'
_diffrn_ambient_temperature 213(2)
_diffrn_measured_fraction_theta_full 0.951
_diffrn_measured_fraction_theta_max 0.951
_diffrn_measurement_device_type 'Stoe Imaging plate diffraction system'
_diffrn_measurement_method '\f oscillation scans'
_diffrn_radiation_monochromator graphite
_diffrn_radiation_source 'fine-focus sealed tube'
_diffrn_radiation_type MoK\a
_diffrn_radiation_wavelength 0.71073
_diffrn_reflns_av_R_equivalents 0.0278
_diffrn_reflns_av_sigmaI/netI 0.0417
_diffrn_reflns_limit_h_max 9
_diffrn_reflns_limit_h_min -9
_diffrn_reflns_limit_k_max 12
_diffrn_reflns_limit_k_min -13
_diffrn_reflns_limit_l_max 16
_diffrn_reflns_limit_l_min -16
_diffrn_reflns_number 8114
_diffrn_reflns_theta_full 27.88
_diffrn_reflns_theta_max 27.88
_diffrn_reflns_theta_min 6.88
_diffrn_standards_decay_% 0
_exptl_absorpt_coefficient_mu 1.737
_exptl_absorpt_correction_T_max 0.7011
_exptl_absorpt_correction_T_min 0.6706
_exptl_absorpt_correction_type numerical
_exptl_absorpt_process_details 'X-RED (Stoe & Cie, 2001) and X-SHAPE (Stoe & Cie, 1999)'
_exptl_crystal_colour 'pale yellow'
_exptl_crystal_density_diffrn 1.972
_exptl_crystal_description prism
_exptl_crystal_F_000 506
_exptl_crystal_size_max 0.25
_exptl_crystal_size_mid 0.24
_exptl_crystal_size_min 0.22
_refine_diff_density_max 0.647
_refine_diff_density_min -0.420
_refine_diff_density_rms 0.065
_refine_ls_extinction_method none
_refine_ls_goodness_of_fit_ref 0.891
_refine_ls_hydrogen_treatment constr
_refine_ls_matrix_type full
_refine_ls_number_parameters 239
_refine_ls_number_reflns 3890
_refine_ls_number_restraints 0
_refine_ls_restrained_S_all 0.891
_refine_ls_R_factor_all 0.0313
_refine_ls_R_factor_gt 0.0230
_refine_ls_shift/su_max 0.001
_refine_ls_shift/su_mean 0.000
_refine_ls_structure_factor_coef Fsqd
_refine_ls_weighting_details 'calc w=1/[\s^2^(Fo^2^)+(0.0290P)^2^+0.0000P] where P=(Fo^2^+2Fc^2^)/3'
_refine_ls_weighting_scheme calc
_refine_ls_wR_factor_gt 0.0505
_refine_ls_wR_factor_ref 0.0514
_reflns_number_gt 2943
_reflns_number_total 3890
_reflns_threshold_expression >2sigma(I)
_cod_data_source_file ic3000894_si_002_3.cif
_cod_data_source_block (2)
_cod_depositor_comments
;
The following automatic conversions were performed:

data name '_iucr_refine_instruction_details' was replaced with
'_iucr_refine_instructions_details' as specified in the replacement
file 'data/replacement-values/replacement_tags.lst'.

Automatic conversion script
Id: cif_correct_tags 9268 2022-04-12 08:56:07Z antanas 
;
_cod_original_cell_volume 855.96(14)
_cod_database_code 4329795

loop_
_symmetry_equiv_pos_as_xyz
'x, y, z'
'-x, -y, -z'

loop_
_atom_site_label
_atom_site_type_symbol
_atom_site_fract_x
_atom_site_fract_y
_atom_site_fract_z
_atom_site_U_iso_or_equiv
_atom_site_adp_type
_atom_site_occupancy
_atom_site_symmetry_multiplicity
_atom_site_calc_flag
_atom_site_refinement_flags
C1 C 0.0447(3) 0.7126(2) 0.08801(17) 0.0253(5) Uani 1 1 d .
H1 H -0.0636 0.6697 0.0934 0.030 Uiso 1 1 calc R
C2 C 0.2847(3) 0.8239(2) 0.02094(16) 0.0221(4) Uani 1 1 d .
H2 H 0.3756 0.8733 -0.0285 0.026 Uiso 1 1 calc R
C3 C 0.5705(3) 0.5433(2) -0.36305(17) 0.0260(5) Uani 1 1 d .
H3 H 0.5172 0.4805 -0.3053 0.031 Uiso 1 1 calc R
C4 C 0.6036(3) 0.7217(2) -0.47738(16) 0.0229(5) Uani 1 1 d .
H4 H 0.5792 0.8071 -0.5150 0.027 Uiso 1 1 calc R
C5 C 0.1123(3) 0.7820(2) -0.12906(16) 0.0197(4) Uani 1 1 d .
C6 C 0.3077(3) 0.7224(2) -0.20060(15) 0.0191(4) Uani 1 1 d .
H6A H 0.4109 0.7731 -0.1986 0.023 Uiso 1 1 calc R
H6B H 0.3434 0.6312 -0.1689 0.023 Uiso 1 1 calc R
C7 C 0.2866(3) 0.7261(2) -0.32422(16) 0.0203(4) Uani 1 1 d .
C8 C 0.1276(3) 0.6431(3) -0.32627(18) 0.0263(5) Uani 1 1 d .
H8A H 0.1626 0.5519 -0.2942 0.032 Uiso 1 1 calc R
H8B H 0.1151 0.6428 -0.4048 0.032 Uiso 1 1 calc R
C9 C -0.0671(3) 0.7039(3) -0.2552(2) 0.0330(6) Uani 1 1 d .
H9 H -0.1707 0.6521 -0.2569 0.040 Uiso 1 1 calc R
C10 C -0.0472(3) 0.6995(3) -0.13112(18) 0.0283(5) Uani 1 1 d .
H10A H -0.1714 0.7353 -0.0849 0.034 Uiso 1 1 calc R
H10B H -0.0123 0.6082 -0.0993 0.034 Uiso 1 1 calc R
C11 C 0.0573(3) 0.9245(2) -0.17759(17) 0.0262(5) Uani 1 1 d .
H11A H 0.1574 0.9773 -0.1745 0.031 Uiso 1 1 calc R
H11B H -0.0667 0.9620 -0.1323 0.031 Uiso 1 1 calc R
C12 C 0.0389(3) 0.9282(3) -0.30232(19) 0.0305(5) Uani 1 1 d .
H12 H 0.0040 1.0206 -0.3343 0.037 Uiso 1 1 calc R
C13 C 0.2348(3) 0.8688(2) -0.37395(17) 0.0268(5) Uani 1 1 d .
H13A H 0.2236 0.8719 -0.4531 0.032 Uiso 1 1 calc R
H13B H 0.3375 0.9202 -0.3727 0.032 Uiso 1 1 calc R
C14 C -0.1210(3) 0.8471(3) -0.3056(2) 0.0402(7) Uani 1 1 d .
H14A H -0.2460 0.8850 -0.2617 0.048 Uiso 1 1 calc R
H14B H -0.1341 0.8492 -0.3844 0.048 Uiso 1 1 calc R
N1 N 0.1234(2) 0.7198(2) 0.17306(14) 0.0254(4) Uani 1 1 d .
N2 N 0.2777(2) 0.79095(19) 0.13026(13) 0.0214(4) Uani 1 1 d .
N3 N 0.1410(2) 0.77591(19) -0.01016(13) 0.0204(4) Uani 1 1 d .
N4 N 0.7444(3) 0.5235(2) -0.42897(14) 0.0258(4) Uani 1 1 d .
N5 N 0.7642(2) 0.63922(19) -0.50287(13) 0.0233(4) Uani 1 1 d .
N6 N 0.4780(2) 0.66579(18) -0.38901(13) 0.0193(4) Uani 1 1 d .
O1 O 0.3201(2) 0.78080(19) 0.34246(12) 0.0344(4) Uani 1 1 d .
O2 O 0.6164(2) 0.67331(19) 0.18409(17) 0.0434(5) Uani 1 1 d .
F1 F 0.6637(3) 0.8665(2) 0.29583(13) 0.0672(6) Uani 1 1 d .
F2 F 0.4908(2) 0.96895(15) 0.13442(12) 0.0404(4) Uani 1 1 d .
V1 V 0.48803(5) 0.81279(4) 0.22885(3) 0.02362(9) Uani 1 1 d .
Ag1 Ag 0.02662(2) 0.66104(2) 0.361596(14) 0.03018(7) Uani 1 1 d .
O3 O 0.5645(17) 0.5292(13) -0.0094(11) 0.180(4) Uiso 0.50 1 d P

loop_
_atom_site_aniso_label
_atom_site_aniso_U_11
_atom_site_aniso_U_22
_atom_site_aniso_U_33
_atom_site_aniso_U_23
_atom_site_aniso_U_13
_atom_site_aniso_U_12
C1 0.0214(10) 0.0311(15) 0.0221(10) -0.0035(8) 0.0039(8) -0.0117(9)
C2 0.0230(10) 0.0231(14) 0.0183(9) -0.0048(8) 0.0038(7) -0.0073(9)
C3 0.0261(10) 0.0235(14) 0.0241(10) -0.0036(8) 0.0059(8) -0.0064(9)
C4 0.0249(10) 0.0254(14) 0.0161(9) 0.0006(8) -0.0011(7) -0.0043(9)
C5 0.0178(9) 0.0248(13) 0.0173(9) -0.0070(8) -0.0003(7) -0.0060(8)
C6 0.0170(9) 0.0223(13) 0.0168(9) -0.0043(8) 0.0003(7) -0.0029(8)
C7 0.0177(9) 0.0252(13) 0.0171(9) -0.0072(8) 0.0007(7) -0.0025(8)
C8 0.0229(10) 0.0321(15) 0.0261(10) -0.0143(9) -0.0004(8) -0.0072(9)
C9 0.0178(9) 0.0481(18) 0.0388(12) -0.0238(11) -0.0027(9) -0.0082(10)
C10 0.0193(9) 0.0372(16) 0.0296(11) -0.0160(9) 0.0059(8) -0.0117(9)
C11 0.0263(10) 0.0264(15) 0.0256(10) -0.0104(9) -0.0031(8) 0.0004(9)
C12 0.0331(11) 0.0286(16) 0.0283(11) -0.0091(9) -0.0088(9) 0.0084(10)
C13 0.0325(11) 0.0273(15) 0.0187(10) -0.0039(8) -0.0046(8) 0.0014(10)
C14 0.0240(11) 0.060(2) 0.0394(13) -0.0229(12) -0.0130(10) 0.0097(11)
N1 0.0204(8) 0.0317(13) 0.0215(9) -0.0010(7) 0.0040(7) -0.0101(8)
N2 0.0207(8) 0.0230(11) 0.0189(8) -0.0031(7) 0.0032(6) -0.0081(7)
N3 0.0186(8) 0.0254(11) 0.0162(8) -0.0055(7) 0.0031(6) -0.0071(7)
N4 0.0264(9) 0.0232(12) 0.0234(9) -0.0021(7) 0.0030(7) -0.0031(8)
N5 0.0221(8) 0.0266(12) 0.0177(8) 0.0004(7) 0.0009(6) -0.0036(8)
N6 0.0204(8) 0.0194(11) 0.0166(8) -0.0052(6) 0.0017(6) -0.0034(7)
O1 0.0326(8) 0.0514(13) 0.0197(7) -0.0035(7) 0.0006(6) -0.0159(8)
O2 0.0209(8) 0.0336(12) 0.0649(12) 0.0052(9) 0.0049(8) -0.0032(7)
F1 0.0712(11) 0.1054(17) 0.0403(9) 0.0269(9) -0.0266(8) -0.0659(12)
F2 0.0507(8) 0.0325(10) 0.0388(7) 0.0094(6) -0.0095(6) -0.0207(7)
V1 0.02462(17) 0.0267(2) 0.01945(17) 0.00143(14) -0.00104(13) -0.01198(16)
Ag1 0.02628(9) 0.03566(13) 0.02252(9) 0.00031(6) 0.00802(6) -0.00887(7)

loop_
_atom_type_symbol
_atom_type_description
_atom_type_scat_dispersion_real
_atom_type_scat_dispersion_imag
_atom_type_scat_source
C C 0.0033 0.0016 'International Tables Vol C Tables 4.2.6.8 and 6.1.1.4'
H H 0.0000 0.0000 'International Tables Vol C Tables 4.2.6.8 and 6.1.1.4'
N N 0.0061 0.0033 'International Tables Vol C Tables 4.2.6.8 and 6.1.1.4'
O O 0.0106 0.0060 'International Tables Vol C Tables 4.2.6.8 and 6.1.1.4'
F F 0.0171 0.0103 'International Tables Vol C Tables 4.2.6.8 and 6.1.1.4'
V V 0.3005 0.5294 'International Tables Vol C Tables 4.2.6.8 and 6.1.1.4'
Ag Ag -0.8971 1.1015 'International Tables Vol C Tables 4.2.6.8 and 6.1.1.4'

loop_
_geom_angle_atom_site_label_1
_geom_angle_atom_site_label_2
_geom_angle_atom_site_label_3
_geom_angle
_geom_angle_site_symmetry_1
_geom_angle_site_symmetry_3
N1 C1 N3 110.79(17) . .
N1 C1 H1 124.6 . .
N3 C1 H1 124.6 . .
N2 C2 N3 109.98(17) . .
N2 C2 H2 125.0 . .
N3 C2 H2 125.0 . .
N4 C3 N6 111.32(19) . .
N4 C3 H3 124.3 . .
N6 C3 H3 124.3 . .
N5 C4 N6 110.10(19) . .
N5 C4 H4 124.9 . .
N6 C4 H4 124.9 . .
N3 C5 C11 110.45(16) . .
N3 C5 C10 110.31(16) . .
C11 C5 C10 109.96(18) . .
N3 C5 C6 107.00(16) . .
C11 C5 C6 109.95(16) . .
C10 C5 C6 109.12(17) . .
C7 C6 C5 109.27(16) . .
C7 C6 H6A 109.8 . .
C5 C6 H6A 109.8 . .
C7 C6 H6B 109.8 . .
C5 C6 H6B 109.8 . .
H6A C6 H6B 108.3 . .
N6 C7 C13 110.83(16) . .
N6 C7 C6 107.06(16) . .
C13 C7 C6 109.57(17) . .
N6 C7 C8 109.31(17) . .
C13 C7 C8 110.80(18) . .
C6 C7 C8 109.18(16) . .
C7 C8 C9 108.50(18) . .
C7 C8 H8A 110.0 . .
C9 C8 H8A 110.0 . .
C7 C8 H8B 110.0 . .
C9 C8 H8B 110.0 . .
H8A C8 H8B 108.4 . .
C14 C9 C10 110.19(19) . .
C14 C9 C8 109.8(2) . .
C10 C9 C8 109.41(18) . .
C14 C9 H9 109.2 . .
C10 C9 H9 109.2 . .
C8 C9 H9 109.2 . .
C5 C10 C9 108.78(17) . .
C5 C10 H10A 109.9 . .
C9 C10 H10A 109.9 . .
C5 C10 H10B 109.9 . .
C9 C10 H10B 109.9 . .
H10A C10 H10B 108.3 . .
C5 C11 C12 109.22(18) . .
C5 C11 H11A 109.8 . .
C12 C11 H11A 109.8 . .
C5 C11 H11B 109.8 . .
C12 C11 H11B 109.8 . .
H11A C11 H11B 108.3 . .
C14 C12 C11 109.25(19) . .
C14 C12 C13 109.3(2) . .
C11 C12 C13 109.87(18) . .
C14 C12 H12 109.5 . .
C11 C12 H12 109.5 . .
C13 C12 H12 109.5 . .
C7 C13 C12 108.97(18) . .
C7 C13 H13A 109.9 . .
C12 C13 H13A 109.9 . .
C7 C13 H13B 109.9 . .
C12 C13 H13B 109.9 . .
H13A C13 H13B 108.3 . .
C9 C14 C12 109.33(19) . .
C9 C14 H14A 109.8 . .
C12 C14 H14A 109.8 . .
C9 C14 H14B 109.8 . .
C12 C14 H14B 109.8 . .
H14A C14 H14B 108.3 . .
C1 N1 N2 106.85(16) . .
C1 N1 Ag1 131.20(13) . .
N2 N1 Ag1 121.45(13) . .
C2 N2 N1 107.55(16) . .
C2 N2 V1 128.49(13) . .
N1 N2 V1 123.37(13) . .
C2 N3 C1 104.83(16) . .
C2 N3 C5 126.01(15) . .
C1 N3 C5 128.91(16) . .
C3 N4 N5 105.77(19) . .
C3 N4 Ag1 116.37(15) . 2_665
N5 N4 Ag1 134.71(12) . 2_665
C4 N5 N4 107.80(16) . .
C4 N5 Ag1 130.12(14) . 1_654
N4 N5 Ag1 122.05(13) . 1_654
C3 N6 C4 105.00(17) . .
C3 N6 C7 125.68(16) . .
C4 N6 C7 129.08(19) . .
V1 O1 Ag1 128.41(8) . .
O1 V1 O2 110.59(9) . .
O1 V1 F2 125.69(9) . .
O2 V1 F2 120.93(8) . .
O1 V1 F1 99.37(8) . .
O2 V1 F1 100.08(10) . .
F2 V1 F1 88.07(7) . .
O1 V1 N2 86.65(7) . .
O2 V1 N2 87.45(8) . .
F2 V1 N2 79.91(7) . .
F1 V1 N2 167.90(8) . .
N5 Ag1 N1 142.35(6) 1_456 .
N5 Ag1 N4 100.23(6) 1_456 2_665
N1 Ag1 N4 110.64(6) . 2_665
N5 Ag1 O1 132.79(6) 1_456 .
N1 Ag1 O1 74.98(6) . .
N4 Ag1 O1 80.47(6) 2_665 .

loop_
_geom_bond_atom_site_label_1
_geom_bond_atom_site_label_2
_geom_bond_distance
_geom_bond_site_symmetry_2
C1 N1 1.302(3) .
C1 N3 1.365(2) .
C1 H1 0.9400 .
C2 N2 1.313(3) .
C2 N3 1.359(3) .
C2 H2 0.9400 .
C3 N4 1.314(3) .
C3 N6 1.355(3) .
C3 H3 0.9400 .
C4 N5 1.312(3) .
C4 N6 1.355(2) .
C4 H4 0.9400 .
C5 N3 1.497(2) .
C5 C11 1.526(3) .
C5 C10 1.541(3) .
C5 C6 1.546(3) .
C6 C7 1.539(3) .
C6 H6A 0.9800 .
C6 H6B 0.9800 .
C7 N6 1.496(2) .
C7 C13 1.527(3) .
C7 C8 1.542(3) .
C8 C9 1.545(3) .
C8 H8A 0.9800 .
C8 H8B 0.9800 .
C9 C14 1.537(4) .
C9 C10 1.541(3) .
C9 H9 0.9900 .
C10 H10A 0.9800 .
C10 H10B 0.9800 .
C11 C12 1.547(3) .
C11 H11A 0.9800 .
C11 H11B 0.9800 .
C12 C14 1.538(4) .
C12 C13 1.549(3) .
C12 H12 0.9900 .
C13 H13A 0.9800 .
C13 H13B 0.9800 .
C14 H14A 0.9800 .
C14 H14B 0.9800 .
N1 N2 1.386(2) .
N1 Ag1 2.2573(16) .
N2 V1 2.1826(17) .
N4 N5 1.391(3) .
N4 Ag1 2.464(2) 2_665
N5 Ag1 2.2088(16) 1_654
O1 V1 1.6390(15) .
O1 Ag1 2.5578(16) .
O2 V1 1.669(2) .
F1 V1 1.8408(15) .
F2 V1 1.8365(15) .
Ag1 N5 2.2089(16) 1_456
Ag1 N4 2.464(2) 2_665
O3 O3 1.15(2) 2_665

loop_
_geom_torsion_atom_site_label_1
_geom_torsion_atom_site_label_2
_geom_torsion_atom_site_label_3
_geom_torsion_atom_site_label_4
_geom_torsion
_geom_torsion_site_symmetry_1
_geom_torsion_site_symmetry_4
N3 C5 C6 C7 180.00(16) . .
C11 C5 C6 C7 -60.0(2) . .
C10 C5 C6 C7 60.6(2) . .
C5 C6 C7 N6 -179.18(17) . .
C5 C6 C7 C13 60.6(2) . .
C5 C6 C7 C8 -61.0(2) . .
N6 C7 C8 C9 177.88(18) . .
C13 C7 C8 C9 -59.7(2) . .
C6 C7 C8 C9 61.1(2) . .
C7 C8 C9 C14 59.5(2) . .
C7 C8 C9 C10 -61.5(3) . .
N3 C5 C10 C9 -177.89(18) . .
C11 C5 C10 C9 60.1(2) . .
C6 C5 C10 C9 -60.6(2) . .
C14 C9 C10 C5 -59.4(2) . .
C8 C9 C10 C5 61.4(3) . .
N3 C5 C11 C12 177.17(16) . .
C10 C5 C11 C12 -60.9(2) . .
C6 C5 C11 C12 59.3(2) . .
C5 C11 C12 C14 60.5(2) . .
C5 C11 C12 C13 -59.4(2) . .
N6 C7 C13 C12 -178.48(17) . .
C6 C7 C13 C12 -60.6(2) . .
C8 C7 C13 C12 60.0(2) . .
C14 C12 C13 C7 -59.8(2) . .
C11 C12 C13 C7 60.0(2) . .
C10 C9 C14 C12 59.7(2) . .
C8 C9 C14 C12 -60.8(2) . .
C11 C12 C14 C9 -59.7(2) . .
C13 C12 C14 C9 60.5(2) . .
N3 C1 N1 N2 0.2(3) . .
N3 C1 N1 Ag1 171.94(15) . .
N3 C2 N2 N1 -0.5(2) . .
N3 C2 N2 V1 170.78(14) . .
C1 N1 N2 C2 0.2(2) . .
Ag1 N1 N2 C2 -172.54(14) . .
C1 N1 N2 V1 -171.63(15) . .
Ag1 N1 N2 V1 15.6(2) . .
N2 C2 N3 C1 0.6(2) . .
N2 C2 N3 C5 -174.06(19) . .
N1 C1 N3 C2 -0.5(3) . .
N1 C1 N3 C5 173.96(19) . .
C11 C5 N3 C2 -66.5(2) . .
C10 C5 N3 C2 171.7(2) . .
C6 C5 N3 C2 53.1(3) . .
C11 C5 N3 C1 120.1(2) . .
C10 C5 N3 C1 -1.6(3) . .
C6 C5 N3 C1 -120.2(2) . .
N6 C3 N4 N5 -0.9(2) . .
N6 C3 N4 Ag1 162.03(13) . 2_665
N6 C4 N5 N4 0.3(2) . .
N6 C4 N5 Ag1 178.36(13) . 1_654
C3 N4 N5 C4 0.3(2) . .
Ag1 N4 N5 C4 -157.94(16) 2_665 .
C3 N4 N5 Ag1 -177.88(14) . 1_654
Ag1 N4 N5 Ag1 23.8(2) 2_665 1_654
N4 C3 N6 C4 1.1(2) . .
N4 C3 N6 C7 -173.70(18) . .
N5 C4 N6 C3 -0.9(2) . .
N5 C4 N6 C7 173.70(18) . .
C13 C7 N6 C3 176.17(19) . .
C6 C7 N6 C3 56.7(2) . .
C8 C7 N6 C3 -61.4(2) . .
C13 C7 N6 C4 2.7(3) . .
C6 C7 N6 C4 -116.8(2) . .
C8 C7 N6 C4 125.1(2) . .
Ag1 O1 V1 O2 -64.01(14) . .
Ag1 O1 V1 F2 97.04(13) . .
Ag1 O1 V1 F1 -168.57(13) . .
Ag1 O1 V1 N2 22.00(12) . .
C2 N2 V1 O1 167.1(2) . .
N1 N2 V1 O1 -22.88(18) . .
C2 N2 V1 O2 -82.1(2) . .
N1 N2 V1 O2 87.93(17) . .
C2 N2 V1 F2 39.95(19) . .
N1 N2 V1 F2 -150.04(17) . .
C2 N2 V1 F1 46.8(5) . .
N1 N2 V1 F1 -143.2(4) . .
C1 N1 Ag1 N5 -29.1(3) . 1_456
N2 N1 Ag1 N5 141.61(15) . 1_456
C1 N1 Ag1 N4 113.9(2) . 2_665
N2 N1 Ag1 N4 -75.36(17) . 2_665
C1 N1 Ag1 O1 -172.6(2) . .
N2 N1 Ag1 O1 -1.87(16) . .
V1 O1 Ag1 N5 -167.95(10) . 1_456
V1 O1 Ag1 N1 -17.64(12) . .
V1 O1 Ag1 N4 96.89(13) . 2_665
